data_7156182
loop_
_publ_author_name
'Das, Ranajit'
'Banerjee, Mainak'
'Rai, Rakesh Kumar'
'Karri, Ramesh'
'Roy, Gouriprasanna'

_publ_section_title
;
 Metal-free C(sp<sup>2</sup>)-H functionalization of azoles:
 K<sub>2</sub>CO<sub>3</sub>/I<sub>2</sub>-mediated oxidation, imination,
 and amination.
;
_journal_issue 23
_journal_name_full 'Organic &amp; biomolecular chemistry'
_journal_page_first 4243
_journal_page_last 4260
_journal_paper_doi 10.1039/c8ob00535d
_journal_volume 16
_journal_year 2018
_chemical_formula_sum 'C11 H12 I2 N2'
_chemical_formula_weight 426.03
_chemical_name_systematic C11H12I2N2
_space_group_crystal_system triclinic
_space_group_IT_number 2
_space_group_name_Hall '-P 1'
_space_group_name_H-M_alt 'P -1'
_symmetry_space_group_name_Hall '-P 1'
_symmetry_space_group_name_H-M 'P -1'
_atom_sites_solution_hydrogens geom
_audit_creation_method SHELXL-2014/7
_audit_update_record
;
2016-12-03 deposited with the CCDC.
2018-04-03 downloaded from the CCDC.
;
_cell_angle_alpha 106.118(4)
_cell_angle_beta 90.862(4)
_cell_angle_gamma 117.901(4)
_cell_formula_units_Z 4
_cell_length_a 10.1088(11)
_cell_length_b 10.1122(11)
_cell_length_c 15.6369(16)
_cell_measurement_reflns_used 8623
_cell_measurement_temperature 293(2)
_cell_measurement_theta_max 24.68
_cell_measurement_theta_min 2.31
_cell_volume 1337.2(3)
_computing_structure_refinement 'SHELXL-2014/7 (Sheldrick, 2014)'
_diffrn_ambient_temperature 293(2)
_diffrn_measured_fraction_theta_full 0.998
_diffrn_measured_fraction_theta_max 0.998
_diffrn_measurement_device_type 'Photon area detector'
_diffrn_radiation_type MoK\a
_diffrn_radiation_wavelength 0.71073
_diffrn_reflns_av_R_equivalents 0.0781
_diffrn_reflns_av_unetI/netI 0.0638
_diffrn_reflns_Laue_measured_fraction_full 0.998
_diffrn_reflns_Laue_measured_fraction_max 0.998
_diffrn_reflns_limit_h_max 12
_diffrn_reflns_limit_h_min -12
_diffrn_reflns_limit_k_max 12
_diffrn_reflns_limit_k_min -12
_diffrn_reflns_limit_l_max 19
_diffrn_reflns_limit_l_min -19
_diffrn_reflns_number 26112
_diffrn_reflns_point_group_measured_fraction_full 0.998
_diffrn_reflns_point_group_measured_fraction_max 0.998
_diffrn_reflns_theta_full 25.242
_diffrn_reflns_theta_max 25.681
_diffrn_reflns_theta_min 2.314
_exptl_absorpt_coefficient_mu 4.676
_exptl_crystal_colour Yellow
_exptl_crystal_density_diffrn 2.116
_exptl_crystal_description Cube
_exptl_crystal_F_000 792
_refine_diff_density_max 2.659
_refine_diff_density_min -1.425
_refine_diff_density_rms 0.266
_refine_ls_extinction_coef 0.0000(3)
_refine_ls_extinction_expression Fc^*^=kFc[1+0.001xFc^2^\l^3^/sin(2\q)]^-1/4^
_refine_ls_extinction_method 'SHELXL-2014/7 (Sheldrick 2014'
_refine_ls_goodness_of_fit_ref 1.088
_refine_ls_hydrogen_treatment constr
_refine_ls_matrix_type full
_refine_ls_number_parameters 268
_refine_ls_number_reflns 5073
_refine_ls_number_restraints 0
_refine_ls_restrained_S_all 1.088
_refine_ls_R_factor_all 0.1393
_refine_ls_R_factor_gt 0.0958
_refine_ls_shift/su_max 0.090
_refine_ls_shift/su_mean 0.000
_refine_ls_structure_factor_coef Fsqd
_refine_ls_weighting_details 'w=1/[\s^2^(Fo^2^)+(0.0532P)^2^+77.6773P] where P=(Fo^2^+2Fc^2^)/3'
_refine_ls_weighting_scheme calc
_refine_ls_wR_factor_gt 0.2280
_refine_ls_wR_factor_ref 0.2484
_reflns_Friedel_coverage 0.000
_reflns_number_gt 3344
_reflns_number_total 5073
_reflns_threshold_expression 'I > 2\s(I)'
_cod_data_source_file c8ob00535d2.cif
_cod_data_source_block INT1_a
_cod_depositor_comments 'Adding full bibliography for 7156181--7156186.cif.'
_cod_database_code 7156182
_shelx_shelxl_version_number 2014/7
_shelx_space_group_comment
;
The symmetry employed for this shelxl refinement is uniquely defined
by the following loop, which should always be used as a source of
symmetry information in preference to the above space-group names.
They are only intended as comments.
;

loop_
_space_group_symop_operation_xyz
'x, y, z'
'-x, -y, -z'

loop_
_atom_site_label
_atom_site_type_symbol
_atom_site_fract_x
_atom_site_fract_y
_atom_site_fract_z
_atom_site_U_iso_or_equiv
_atom_site_adp_type
_atom_site_occupancy
_atom_site_site_symmetry_order
_atom_site_calc_flag
_atom_site_refinement_flags_posn
_atom_site_refinement_flags_adp
I1 I 0.37639(17) 0.40065(17) 0.86408(10) 0.0496(4) Uani 1 1 d . .
I3 I 0.01741(17) 0.49131(19) 0.63410(10) 0.0517(4) Uani 1 1 d . .
I5 I 0.65198(18) 0.3180(2) 0.62322(12) 0.0649(5) Uani 1 1 d . .
I2 I 0.2037(2) 0.04179(19) 0.87376(12) 0.0642(5) Uani 1 1 d . .
N4 N 0.328(2) 0.501(2) 0.6231(13) 0.051(5) Uani 1 1 d . .
N2 N 0.404(2) 0.722(2) 0.8750(12) 0.052(5) Uani 1 1 d . .
C16 C 0.260(3) 0.332(3) 0.6090(16) 0.062(7) Uani 1 1 d . .
H16A H 0.1743 0.3016 0.6411 0.074 Uiso 1 1 calc R U
H16B H 0.3339 0.3141 0.6366 0.074 Uiso 1 1 calc R U
C8 C 0.292(3) 0.722(2) 1.1325(19) 0.066(7) Uani 1 1 d . .
H8 H 0.3613 0.7326 1.1772 0.079 Uiso 1 1 calc R U
C1 C 0.475(3) 0.633(3) 0.8674(15) 0.056(6) Uani 1 1 d . .
N1 N 0.617(3) 0.730(2) 0.8660(13) 0.080(8) Uani 1 1 d . .
N3 N 0.349(2) 0.722(2) 0.6330(13) 0.063(6) Uani 1 1 d . .
C17 C 0.206(2) 0.225(3) 0.5142(17) 0.055(6) Uani 1 1 d . .
C12 C 0.249(3) 0.583(3) 0.6312(15) 0.067(8) Uani 1 1 d . .
C7 C 0.315(3) 0.703(2) 1.0492(17) 0.051(6) Uani 1 1 d . .
H7 H 0.3999 0.6935 1.0350 0.062 Uiso 1 1 calc R U
C22 C 0.154(3) 0.266(3) 0.4487(16) 0.059(6) Uani 1 1 d . .
H22 H 0.1608 0.3643 0.4616 0.070 Uiso 1 1 calc R U
C6 C 0.222(3) 0.698(3) 0.9799(18) 0.063(6) Uani 1 1 d . .
C18 C 0.201(3) 0.083(3) 0.494(2) 0.068(7) Uani 1 1 d . .
H18 H 0.2335 0.0537 0.5384 0.081 Uiso 1 1 calc R U
C21 C 0.092(3) 0.153(3) 0.3615(19) 0.077(8) Uani 1 1 d . .
H21 H 0.0494 0.1751 0.3179 0.092 Uiso 1 1 calc R U
C9 C 0.155(4) 0.725(3) 1.153(2) 0.087(9) Uani 1 1 d . .
H9 H 0.1327 0.7352 1.2112 0.105 Uiso 1 1 calc R U
C4 C 0.514(3) 0.877(3) 0.8783(16) 0.071(8) Uani 1 1 d . .
H4 H 0.4927 0.9580 0.8825 0.085 Uiso 1 1 calc R U
C5 C 0.247(4) 0.671(4) 0.8835(16) 0.087(10) Uani 1 1 d . .
H5A H 0.1866 0.5591 0.8499 0.104 Uiso 1 1 calc R U
H5B H 0.2124 0.7273 0.8568 0.104 Uiso 1 1 calc R U
C11 C 0.091(3) 0.701(3) 0.999(2) 0.075(8) Uani 1 1 d . .
H11 H 0.0267 0.6963 0.9536 0.090 Uiso 1 1 calc R U
C19 C 0.147(3) -0.015(3) 0.407(3) 0.087(10) Uani 1 1 d . .
H19 H 0.1467 -0.1110 0.3918 0.104 Uiso 1 1 calc R U
C20 C 0.094(4) 0.021(3) 0.341(2) 0.079(8) Uani 1 1 d . .
H20 H 0.0597 -0.0481 0.2817 0.095 Uiso 1 1 calc R U
C14 C 0.505(4) 0.753(4) 0.6257(19) 0.092(7) Uani 1 1 d . .
H14 H 0.5925 0.8410 0.6233 0.110 Uiso 1 1 calc R U
C10 C 0.055(3) 0.713(3) 1.084(3) 0.087(10) Uani 1 1 d . .
H10 H -0.0355 0.7128 1.0955 0.104 Uiso 1 1 calc R U
C13 C 0.321(4) 0.856(3) 0.636(2) 0.092(10) Uani 1 1 d . .
H13A H 0.2139 0.8204 0.6311 0.138 Uiso 1 1 calc R U
H13B H 0.3581 0.8951 0.5871 0.138 Uiso 1 1 calc R U
H13C H 0.3729 0.9399 0.6924 0.138 Uiso 1 1 calc R U
C3 C 0.664(4) 0.893(4) 0.8746(19) 0.092(7) Uani 1 1 d . .
H3 H 0.7582 0.9791 0.8769 0.110 Uiso 1 1 calc R U
C15 C 0.472(3) 0.598(5) 0.6238(17) 0.087(11) Uani 1 1 d . .
H15 H 0.5458 0.5685 0.6231 0.104 Uiso 1 1 calc R U
C2 C 0.747(3) 0.687(3) 0.863(2) 0.088(9) Uani 1 1 d . .
H2A H 0.7695 0.6782 0.9206 0.131 Uiso 1 1 calc R U
H2B H 0.8357 0.7682 0.8512 0.131 Uiso 1 1 calc R U
H2C H 0.7142 0.5881 0.8167 0.131 Uiso 1 1 calc R U

loop_
_atom_site_aniso_label
_atom_site_aniso_U_11
_atom_site_aniso_U_22
_atom_site_aniso_U_33
_atom_site_aniso_U_23
_atom_site_aniso_U_13
_atom_site_aniso_U_12
I1 0.0543(9) 0.0445(8) 0.0539(9) 0.0148(6) 0.0070(7) 0.0278(7)
I3 0.0487(9) 0.0589(9) 0.0552(9) 0.0199(7) 0.0115(7) 0.0317(8)
I5 0.0479(9) 0.0789(12) 0.0775(12) 0.0300(9) 0.0131(8) 0.0359(9)
I2 0.0706(11) 0.0462(9) 0.0781(12) 0.0211(8) 0.0061(9) 0.0302(9)
N4 0.045(11) 0.039(10) 0.062(12) 0.005(9) -0.003(9) 0.022(9)
N2 0.063(13) 0.043(10) 0.051(11) 0.019(8) 0.005(9) 0.024(9)
C16 0.044(14) 0.084(19) 0.059(15) 0.018(13) -0.004(11) 0.037(14)
C8 0.084(19) 0.018(10) 0.080(19) 0.012(11) -0.011(15) 0.017(12)
C1 0.090(19) 0.052(14) 0.043(12) 0.027(11) 0.021(12) 0.040(14)
N1 0.073(16) 0.049(12) 0.049(12) 0.011(10) 0.013(11) -0.022(12)
N3 0.046(12) 0.047(11) 0.060(12) 0.008(10) 0.018(10) -0.001(10)
C17 0.029(11) 0.074(16) 0.069(16) 0.032(13) 0.015(10) 0.025(11)
C12 0.034(13) 0.10(2) 0.039(13) 0.006(13) -0.006(10) 0.019(14)
C7 0.055(14) 0.030(11) 0.067(16) 0.012(10) 0.000(12) 0.021(10)
C22 0.078(17) 0.035(12) 0.062(15) 0.002(11) -0.005(13) 0.035(12)
C6 0.071(17) 0.062(16) 0.067(16) 0.023(13) 0.009(13) 0.040(14)
C18 0.053(15) 0.055(16) 0.11(2) 0.041(16) 0.016(15) 0.028(13)
C21 0.068(18) 0.069(18) 0.075(18) -0.016(14) -0.017(14) 0.040(16)
C9 0.11(3) 0.07(2) 0.10(2) 0.024(17) 0.04(2) 0.06(2)
C4 0.08(2) 0.031(12) 0.049(14) 0.010(10) -0.004(13) -0.010(12)
C5 0.13(3) 0.13(3) 0.046(15) 0.009(15) -0.018(15) 0.11(2)
C11 0.066(18) 0.054(16) 0.12(3) 0.035(16) 0.015(17) 0.033(15)
C19 0.069(19) 0.053(17) 0.14(3) 0.023(19) 0.03(2) 0.034(16)
C20 0.09(2) 0.069(19) 0.08(2) 0.011(16) 0.015(17) 0.050(18)
C14 0.076(15) 0.078(15) 0.069(13) 0.028(11) 0.015(11) -0.005(12)
C10 0.062(18) 0.045(15) 0.15(3) 0.010(18) 0.02(2) 0.037(14)
C13 0.15(3) 0.060(18) 0.08(2) 0.011(15) 0.03(2) 0.06(2)
C3 0.076(15) 0.078(15) 0.069(13) 0.028(11) 0.015(11) -0.005(12)
C15 0.045(16) 0.16(3) 0.055(16) 0.042(19) 0.017(12) 0.051(19)
C2 0.07(2) 0.070(19) 0.12(3) 0.031(18) 0.029(18) 0.030(17)

loop_
_atom_type_symbol
_atom_type_description
_atom_type_scat_dispersion_real
_atom_type_scat_dispersion_imag
_atom_type_scat_source
C C 0.0033 0.0016 'International Tables Vol C Tables 4.2.6.8 and 6.1.1.4'
H H 0.0000 0.0000 'International Tables Vol C Tables 4.2.6.8 and 6.1.1.4'
I I -0.4742 1.8119 'International Tables Vol C Tables 4.2.6.8 and 6.1.1.4'
N N 0.0061 0.0033 'International Tables Vol C Tables 4.2.6.8 and 6.1.1.4'

loop_
_geom_angle_atom_site_label_1
_geom_angle_atom_site_label_2
_geom_angle_atom_site_label_3
_geom_angle
C1 I1 I2 174.7(7)
C15 N4 C12 108(2)
C15 N4 C16 126(2)
C12 N4 C16 125(2)
C1 N2 C4 108(2)
C1 N2 C5 126(2)
C4 N2 C5 126(2)
N4 C16 C17 117(2)
N4 C16 H16A 108.1
C17 C16 H16A 108.1
N4 C16 H16B 108.1
C17 C16 H16B 108.1
H16A C16 H16B 107.3
C7 C8 C9 118(3)
C7 C8 H8 121.1
C9 C8 H8 121.1
N1 C1 N2 104(2)
N1 C1 I1 129(2)
N2 C1 I1 126.2(19)
C1 N1 C3 120(3)
C1 N1 C2 124(2)
C3 N1 C2 116(2)
C12 N3 C14 118(3)
C12 N3 C13 126(2)
C14 N3 C13 115(2)
C18 C17 C22 121(2)
C18 C17 C16 118(2)
C22 C17 C16 121(2)
N3 C12 N4 105(2)
N3 C12 I3 129(2)
N4 C12 I3 126(2)
C8 C7 C6 124(3)
C8 C7 H7 117.8
C6 C7 H7 117.8
C17 C22 C21 118(2)
C17 C22 H22 121.1
C21 C22 H22 121.1
C11 C6 C7 118(3)
C11 C6 C5 118(2)
C7 C6 C5 124(2)
C17 C18 C19 117(3)
C17 C18 H18 121.4
C19 C18 H18 121.4
C20 C21 C22 122(3)
C20 C21 H21 119.1
C22 C21 H21 119.1
C10 C9 C8 119(3)
C10 C9 H9 120.4
C8 C9 H9 120.4
N2 C4 C3 112(3)
N2 C4 H4 123.9
C3 C4 H4 123.9
N2 C5 C6 113(2)
N2 C5 H5A 109.0
C6 C5 H5A 109.0
N2 C5 H5B 109.0
C6 C5 H5B 109.0
H5A C5 H5B 107.8
C10 C11 C6 121(3)
C10 C11 H11 119.5
C6 C11 H11 119.5
C18 C19 C20 123(3)
C18 C19 H19 118.4
C20 C19 H19 118.4
C21 C20 C19 119(3)
C21 C20 H20 120.6
C19 C20 H20 120.6
C15 C14 N3 94(2)
C15 C14 H14 133.1
N3 C14 H14 133.1
C11 C10 C9 119(3)
C11 C10 H10 120.4
C9 C10 H10 120.4
N3 C13 H13A 109.5
N3 C13 H13B 109.5
H13A C13 H13B 109.5
N3 C13 H13C 109.5
H13A C13 H13C 109.5
H13B C13 H13C 109.5
C4 C3 N1 95(2)
C4 C3 H3 132.3
N1 C3 H3 132.3
N4 C15 C14 115(3)
N4 C15 H15 122.6
C14 C15 H15 122.6
N1 C2 H2A 109.5
N1 C2 H2B 109.5
H2A C2 H2B 109.5
N1 C2 H2C 109.5
H2A C2 H2C 109.5
H2B C2 H2C 109.5

loop_
_geom_bond_atom_site_label_1
_geom_bond_atom_site_label_2
_geom_bond_distance
I1 C1 2.06(2)
I1 I2 3.259(2)
I3 C12 2.09(2)
N4 C15 1.32(3)
N4 C12 1.38(3)
N4 C16 1.46(3)
N2 C1 1.38(3)
N2 C4 1.42(3)
N2 C5 1.44(4)
C16 C17 1.48(3)
C16 H16A 0.9700
C16 H16B 0.9700
C8 C7 1.31(3)
C8 C9 1.44(4)
C8 H8 0.9300
C1 N1 1.31(3)
N1 C3 1.45(4)
N1 C2 1.56(4)
N3 C12 1.28(3)
N3 C14 1.47(4)
N3 C13 1.50(3)
C17 C18 1.36(3)
C17 C22 1.38(3)
C7 C6 1.40(3)
C7 H7 0.9300
C22 C21 1.41(3)
C22 H22 0.9300
C6 C11 1.37(4)
C6 C5 1.50(4)
C18 C19 1.37(4)
C18 H18 0.9300
C21 C20 1.29(4)
C21 H21 0.9300
C9 C10 1.41(4)
C9 H9 0.9300
C4 C3 1.45(4)
C4 H4 0.9300
C5 H5A 0.9700
C5 H5B 0.9700
C11 C10 1.37(4)
C11 H11 0.9300
C19 C20 1.37(4)
C19 H19 0.9300
C20 H20 0.9300
C14 C15 1.43(5)
C14 H14 0.9300
C10 H10 0.9300
C13 H13A 0.9600
C13 H13B 0.9600
C13 H13C 0.9600
C3 H3 0.9300
C15 H15 0.9300
C2 H2A 0.9600
C2 H2B 0.9600
C2 H2C 0.9600
